data_7014508
loop_
_publ_author_name
'Yan, Shao-Hua'
'Zheng, Xiang-Jun'
'Li, Li-Cun'
'Yuan, Da-Qiang'
'Jin, Lin-Pei'

_publ_section_title
;
 Self-assembly and characterization of copper 3,4-pyridinedicarboxylate
 complexes based on a variety of polynuclear hydroxo clusters.
;
_journal_issue 8
_journal_name_full 'Dalton transactions (Cambridge, England : 2003)'
_journal_page_first 1758
_journal_page_last 1767
_journal_paper_doi 10.1039/c0dt00917b
_journal_volume 40
_journal_year 2011
_chemical_formula_sum 'C62 H65 Cu4 N10 O23.5'
_chemical_formula_weight 1580.40
_chemical_name_systematic
;
?
;
_space_group_IT_number 14
_symmetry_cell_setting monoclinic
_symmetry_space_group_name_Hall '-P 2ybc'
_symmetry_space_group_name_H-M 'P 1 21/c 1'
_atom_sites_solution_hydrogens geom
_atom_sites_solution_primary direct
_atom_sites_solution_secondary difmap
_audit_creation_method SHELXL-97
_cell_angle_alpha 90.00
_cell_angle_beta 108.9330(10)
_cell_angle_gamma 90.00
_cell_formula_units_Z 4
_cell_length_a 19.5404(4)
_cell_length_b 13.6621(3)
_cell_length_c 26.2612(5)
_cell_measurement_reflns_used 7828
_cell_measurement_temperature 296(2)
_cell_measurement_theta_max 23.70
_cell_measurement_theta_min 2.20
_cell_volume 6631.5(2)
_computing_cell_refinement 'Bruker SMART'
_computing_data_collection 'Bruker SMART'
_computing_data_reduction 'Bruker SAINT'
_computing_molecular_graphics 'Bruker SHELXTL'
_computing_publication_material 'Bruker SHELXTL'
_computing_structure_refinement 'SHELXL-97 (Sheldrick, 2008)'
_computing_structure_solution 'SHELXS-97 (Sheldrick, 2008)'
_diffrn_ambient_temperature 296(2)
_diffrn_measured_fraction_theta_full 0.988
_diffrn_measured_fraction_theta_max 0.988
_diffrn_measurement_device_type 'CCD area detector'
_diffrn_measurement_method 'phi and omega scans'
_diffrn_radiation_monochromator graphite
_diffrn_radiation_source 'fine-focus sealed tube'
_diffrn_radiation_type MoK\a
_diffrn_radiation_wavelength 0.71073
_diffrn_reflns_av_R_equivalents 0.0317
_diffrn_reflns_av_sigmaI/netI 0.0407
_diffrn_reflns_limit_h_max 22
_diffrn_reflns_limit_h_min -18
_diffrn_reflns_limit_k_max 15
_diffrn_reflns_limit_k_min -10
_diffrn_reflns_limit_l_max 26
_diffrn_reflns_limit_l_min -29
_diffrn_reflns_number 25530
_diffrn_reflns_theta_full 23.77
_diffrn_reflns_theta_max 23.77
_diffrn_reflns_theta_min 3.40
_exptl_absorpt_coefficient_mu 1.353
_exptl_absorpt_correction_T_max 0.9605
_exptl_absorpt_correction_T_min 0.7551
_exptl_absorpt_correction_type multi-scan
_exptl_absorpt_process_details SADABS
_exptl_crystal_colour blue-green
_exptl_crystal_density_diffrn 1.583
_exptl_crystal_density_method 'not measured'
_exptl_crystal_description sheet
_exptl_crystal_F_000 3244
_exptl_crystal_size_max 0.22
_exptl_crystal_size_mid 0.14
_exptl_crystal_size_min 0.03
_refine_diff_density_max 0.937
_refine_diff_density_min -0.409
_refine_diff_density_rms 0.081
_refine_ls_extinction_method none
_refine_ls_goodness_of_fit_ref 1.066
_refine_ls_hydrogen_treatment constr
_refine_ls_matrix_type full
_refine_ls_number_parameters 911
_refine_ls_number_reflns 10012
_refine_ls_number_restraints 0
_refine_ls_restrained_S_all 1.066
_refine_ls_R_factor_all 0.0722
_refine_ls_R_factor_gt 0.0504
_refine_ls_shift/su_max 0.000
_refine_ls_shift/su_mean 0.000
_refine_ls_structure_factor_coef Fsqd
_refine_ls_weighting_details 'calc w=1/[\s^2^(Fo^2^)+(0.0727P)^2^+15.3315P] where P=(Fo^2^+2Fc^2^)/3'
_refine_ls_weighting_scheme calc
_refine_ls_wR_factor_gt 0.1395
_refine_ls_wR_factor_ref 0.1531
_reflns_number_gt 7582
_reflns_number_total 10012
_reflns_threshold_expression >2sigma(I)
_cod_data_source_file C0DT00917B.TXT
_cod_data_source_block compound2
_cod_depositor_comments
;
The following automatic conversions were performed:
'_symmetry_cell_setting' value 'Monoclinic' changed to 'monoclinic'
according to '/home/saulius/struct/CIF-dictionaries/cif_core.dic'
dictionary named 'cif_core.dic' version 2.4.1 from
2010-06-29.

'_exptl_absorpt_correction_type' value 'Multi-scan' changed
to 'multi-scan' according to
'/home/saulius/struct/CIF-dictionaries/cif_core.dic' dictionary named
'cif_core.dic' version 2.4.1 from 2010-06-29.

Automatic conversion script
Id: cif_fix_enum 1555 2011-01-17 13:19:09Z saulius 
;
_cod_original_sg_symbol_H-M P2(1)/c
_cod_original_formula_sum 'C62 H65 Cu4 N10 O23.50'
_cod_database_code 7014508

loop_
_symmetry_equiv_pos_as_xyz
'x, y, z'
'-x, y+1/2, -z+1/2'
'-x, -y, -z'
'x, -y-1/2, z-1/2'

loop_
_atom_site_label
_atom_site_type_symbol
_atom_site_fract_x
_atom_site_fract_y
_atom_site_fract_z
_atom_site_U_iso_or_equiv
_atom_site_adp_type
_atom_site_occupancy
_atom_site_symmetry_multiplicity
_atom_site_calc_flag
_atom_site_refinement_flags
_atom_site_disorder_assembly
_atom_site_disorder_group
C1 C 0.0441(3) 0.6951(4) 0.1310(2) 0.0490(15) Uani 1 1 d . . .
H1 H 0.0768 0.6925 0.1120 0.059 Uiso 1 1 calc R . .
C2 C -0.0292(4) 0.7006(5) 0.1016(3) 0.0616(18) Uani 1 1 d . . .
H2 H -0.0447 0.7027 0.0642 0.074 Uiso 1 1 calc R . .
C3 C -0.0770(3) 0.7027(5) 0.1287(3) 0.0620(19) Uani 1 1 d . . .
H3 H -0.1263 0.7051 0.1099 0.074 Uiso 1 1 calc R . .
C4 C -0.0525(3) 0.7012(4) 0.1855(3) 0.0514(16) Uani 1 1 d . . .
C5 C -0.0984(3) 0.7041(5) 0.2182(4) 0.063(2) Uani 1 1 d . . .
H5 H -0.1483 0.7066 0.2016 0.076 Uiso 1 1 calc R . .
C6 C -0.0720(3) 0.7033(5) 0.2720(4) 0.062(2) Uani 1 1 d . . .
H6 H -0.1036 0.7052 0.2919 0.075 Uiso 1 1 calc R . .
C7 C 0.0051(3) 0.6997(4) 0.2995(3) 0.0474(15) Uani 1 1 d . . .
C8 C 0.0379(4) 0.6983(4) 0.3559(3) 0.0597(18) Uani 1 1 d . . .
H8 H 0.0096 0.7019 0.3782 0.072 Uiso 1 1 calc R . .
C9 C 0.1105(4) 0.6919(4) 0.3774(3) 0.0529(16) Uani 1 1 d . . .
H9 H 0.1325 0.6936 0.4145 0.064 Uiso 1 1 calc R . .
C10 C 0.1524(3) 0.6826(4) 0.3435(2) 0.0420(13) Uani 1 1 d . . .
H10 H 0.2022 0.6750 0.3590 0.050 Uiso 1 1 calc R . .
C11 C 0.0225(3) 0.6963(4) 0.2113(2) 0.0371(13) Uani 1 1 d . . .
C12 C 0.0515(3) 0.6938(3) 0.2689(2) 0.0363(12) Uani 1 1 d . . .
C13 C 0.3038(4) 0.5449(5) 0.1065(3) 0.0542(16) Uani 1 1 d . . .
H13 H 0.2535 0.5466 0.0943 0.065 Uiso 1 1 calc R . .
C14 C 0.3401(5) 0.5372(5) 0.0688(3) 0.070(2) Uani 1 1 d . . .
H14 H 0.3143 0.5337 0.0323 0.084 Uiso 1 1 calc R . .
C15 C 0.4131(5) 0.5349(5) 0.0863(3) 0.071(2) Uani 1 1 d . . .
H15 H 0.4376 0.5303 0.0613 0.086 Uiso 1 1 calc R . .
C16 C 0.4525(4) 0.5393(4) 0.1410(3) 0.0533(17) Uani 1 1 d . . .
C17 C 0.5295(4) 0.5374(5) 0.1648(4) 0.069(2) Uani 1 1 d . . .
H17 H 0.5579 0.5353 0.1425 0.083 Uiso 1 1 calc R . .
C18 C 0.5618(4) 0.5386(5) 0.2180(4) 0.067(2) Uani 1 1 d . . .
H18 H 0.6121 0.5370 0.2315 0.080 Uiso 1 1 calc R . .
C19 C 0.5219(3) 0.5422(4) 0.2548(3) 0.0455(15) Uani 1 1 d . . .
C20 C 0.5524(3) 0.5398(4) 0.3105(3) 0.0577(18) Uani 1 1 d . . .
H20 H 0.6024 0.5378 0.3265 0.069 Uiso 1 1 calc R . .
C21 C 0.5083(3) 0.5403(4) 0.3420(3) 0.0532(16) Uani 1 1 d . . .
H21 H 0.5279 0.5386 0.3793 0.064 Uiso 1 1 calc R . .
C22 C 0.4336(3) 0.5436(4) 0.3169(2) 0.0415(13) Uani 1 1 d . . .
H22 H 0.4042 0.5433 0.3386 0.050 Uiso 1 1 calc R . .
C23 C 0.4110(3) 0.5457(4) 0.1765(2) 0.0385(13) Uani 1 1 d . . .
C24 C 0.4458(3) 0.5456(3) 0.2331(2) 0.0366(13) Uani 1 1 d . . .
C25 C 0.0871(3) 0.4490(4) 0.1780(2) 0.0421(13) Uani 1 1 d . . .
H25 H 0.1182 0.4489 0.1577 0.051 Uiso 1 1 calc R . .
C26 C 0.0130(3) 0.4518(4) 0.1503(3) 0.0541(16) Uani 1 1 d . . .
H26 H -0.0042 0.4529 0.1129 0.065 Uiso 1 1 calc R . .
C27 C -0.0337(3) 0.4530(4) 0.1794(3) 0.0525(16) Uani 1 1 d . . .
H27 H -0.0834 0.4545 0.1618 0.063 Uiso 1 1 calc R . .
C28 C -0.0062(3) 0.4518(4) 0.2359(3) 0.0439(15) Uani 1 1 d . . .
C29 C -0.0491(3) 0.4546(4) 0.2704(3) 0.0550(17) Uani 1 1 d . . .
H29 H -0.0992 0.4572 0.2554 0.066 Uiso 1 1 calc R . .
C30 C -0.0191(3) 0.4536(4) 0.3240(3) 0.0537(17) Uani 1 1 d . . .
H30 H -0.0489 0.4561 0.3453 0.064 Uiso 1 1 calc R . .
C31 C 0.0579(3) 0.4487(4) 0.3495(3) 0.0447(14) Uani 1 1 d . . .
C32 C 0.0931(3) 0.4468(4) 0.4049(3) 0.0552(16) Uani 1 1 d . . .
H32 H 0.0664 0.4497 0.4285 0.066 Uiso 1 1 calc R . .
C33 C 0.1666(4) 0.4409(5) 0.4246(3) 0.0552(16) Uani 1 1 d . . .
H33 H 0.1901 0.4407 0.4615 0.066 Uiso 1 1 calc R . .
C34 C 0.2063(3) 0.4351(4) 0.3893(2) 0.0444(14) Uani 1 1 d . . .
H34 H 0.2564 0.4301 0.4032 0.053 Uiso 1 1 calc R . .
C35 C 0.0698(3) 0.4475(3) 0.2596(2) 0.0342(12) Uani 1 1 d . . .
C36 C 0.1011(3) 0.4445(3) 0.3164(2) 0.0346(12) Uani 1 1 d . . .
C37 C 0.3664(3) 0.2953(4) 0.1584(2) 0.0444(14) Uani 1 1 d . . .
H37 H 0.3163 0.2961 0.1427 0.053 Uiso 1 1 calc R . .
C38 C 0.4091(4) 0.2873(5) 0.1250(3) 0.0541(16) Uani 1 1 d . . .
H38 H 0.3878 0.2829 0.0879 0.065 Uiso 1 1 calc R . .
C39 C 0.4823(4) 0.2858(4) 0.1477(3) 0.0516(16) Uani 1 1 d . . .
H39 H 0.5112 0.2818 0.1257 0.062 Uiso 1 1 calc R . .
C40 C 0.5145(3) 0.2902(4) 0.2030(2) 0.0400(13) Uani 1 1 d . . .
C41 C 0.5904(3) 0.2870(4) 0.2308(3) 0.0520(17) Uani 1 1 d . . .
H41 H 0.6221 0.2825 0.2110 0.062 Uiso 1 1 calc R . .
C42 C 0.6175(3) 0.2904(4) 0.2848(3) 0.0477(15) Uani 1 1 d . . .
H42 H 0.6674 0.2897 0.3015 0.057 Uiso 1 1 calc R . .
C43 C 0.5707(3) 0.2952(4) 0.3173(2) 0.0404(13) Uani 1 1 d . . .
C44 C 0.5942(3) 0.2980(4) 0.3729(3) 0.0513(15) Uani 1 1 d . . .
H44 H 0.6434 0.2955 0.3921 0.062 Uiso 1 1 calc R . .
C45 C 0.5447(3) 0.3045(5) 0.3999(3) 0.0557(16) Uani 1 1 d . . .
H45 H 0.5598 0.3061 0.4373 0.067 Uiso 1 1 calc R . .
C46 C 0.4719(3) 0.3085(4) 0.3701(2) 0.0463(14) Uani 1 1 d . . .
H46 H 0.4388 0.3143 0.3886 0.056 Uiso 1 1 calc R . .
C47 C 0.4676(3) 0.2963(3) 0.2334(2) 0.0339(12) Uani 1 1 d . . .
C48 C 0.4959(3) 0.2987(3) 0.2910(2) 0.0312(11) Uani 1 1 d . . .
C49 C 0.2111(3) 0.8924(4) 0.2090(2) 0.0400(13) Uani 1 1 d . . .
H49 H 0.1952 0.8686 0.1740 0.048 Uiso 1 1 calc R . .
C50 C 0.2285(2) 0.9924(4) 0.2169(2) 0.0349(12) Uani 1 1 d . . .
C51 C 0.2189(3) 1.0518(4) 0.1668(2) 0.0453(14) Uani 1 1 d . . .
C52 C 0.2518(2) 1.0276(4) 0.2691(2) 0.0343(12) Uani 1 1 d . . .
C53 C 0.2750(2) 1.1343(4) 0.2830(2) 0.0366(13) Uani 1 1 d . . .
C54 C 0.2589(3) 0.9626(4) 0.3103(2) 0.0382(13) Uani 1 1 d . . .
H54 H 0.2761 0.9839 0.3459 0.046 Uiso 1 1 calc R . .
C55 C 0.2408(3) 0.8658(4) 0.2991(2) 0.0389(13) Uani 1 1 d . . .
H55 H 0.2457 0.8232 0.3277 0.047 Uiso 1 1 calc R . .
C56 C 0.5570(3) 0.7653(6) 0.5084(3) 0.0590(17) Uani 1 1 d . . .
H56 H 0.6035 0.7860 0.5277 0.071 Uiso 1 1 calc R . .
C57 C 0.5024(3) 0.8347(5) 0.4934(2) 0.0528(16) Uani 1 1 d . . .
H57 H 0.5122 0.8998 0.5035 0.063 Uiso 1 1 calc R . .
C58 C 0.4324(3) 0.8059(4) 0.4628(2) 0.0412(13) Uani 1 1 d . . .
C59 C 0.3718(3) 0.8805(5) 0.4481(2) 0.0486(15) Uani 1 1 d . . .
C60 C 0.4209(3) 0.7079(4) 0.4489(2) 0.0422(13) Uani 1 1 d . . .
C61 C 0.3514(3) 0.6656(4) 0.4108(3) 0.0467(14) Uani 1 1 d . . .
C62 C 0.4788(3) 0.6434(5) 0.4668(2) 0.0499(15) Uani 1 1 d . . .
H62 H 0.4706 0.5776 0.4578 0.060 Uiso 1 1 calc R . .
Cu1 Cu 0.17365(3) 0.67184(4) 0.23345(2) 0.03107(18) Uani 1 1 d . . .
Cu2 Cu 0.29638(3) 0.56566(4) 0.21856(2) 0.03020(17) Uani 1 1 d . . .
Cu3 Cu 0.22066(3) 0.42763(4) 0.27873(2) 0.03093(17) Uani 1 1 d . . .
Cu4 Cu 0.34406(3) 0.32417(4) 0.26661(2) 0.03049(17) Uani 1 1 d . . .
N1 N 0.0705(2) 0.6933(3) 0.18402(18) 0.0370(10) Uani 1 1 d . . .
N2 N 0.1243(2) 0.6843(3) 0.29012(18) 0.0339(10) Uani 1 1 d . . .
N3 N 0.3379(2) 0.5497(3) 0.15860(18) 0.0365(10) Uani 1 1 d . . .
N4 N 0.4024(2) 0.5470(3) 0.26435(17) 0.0323(10) Uani 1 1 d . . .
N5 N 0.1159(2) 0.4464(3) 0.23007(18) 0.0355(10) Uani 1 1 d . . .
N6 N 0.1745(2) 0.4365(3) 0.33634(18) 0.0362(10) Uani 1 1 d . . .
N7 N 0.3943(2) 0.3018(3) 0.21096(17) 0.0316(9) Uani 1 1 d . . .
N8 N 0.4468(2) 0.3047(3) 0.31745(17) 0.0321(10) Uani 1 1 d . . .
N9 N 0.2163(2) 0.8301(3) 0.24908(18) 0.0357(10) Uani 1 1 d . . .
N10 N 0.5465(3) 0.6710(5) 0.4967(2) 0.0649(16) Uani 1 1 d . . .
O1 O 0.25408(16) 0.5880(2) 0.27526(13) 0.0286(7) Uani 1 1 d . . .
H1C H 0.2811 0.6157 0.3037 0.034 Uiso 1 1 d R . .
O2 O 0.20952(18) 0.6310(3) 0.17661(14) 0.0418(9) Uani 1 1 d . . .
H2C H 0.2178 0.6722 0.1551 0.050 Uiso 1 1 d R . .
O3 O 0.26425(17) 0.4080(2) 0.22220(13) 0.0311(8) Uani 1 1 d . . .
H3C H 0.2370 0.3758 0.1957 0.037 Uiso 1 1 d R . .
O4 O 0.30819(17) 0.3653(2) 0.32390(13) 0.0328(8) Uani 1 1 d . . .
H4C H 0.2963 0.3093 0.3323 0.039 Uiso 1 1 d R . .
O5 O 0.2656(3) 1.0408(4) 0.1447(2) 0.0780(15) Uani 1 1 d . . .
O6 O 0.1639(2) 1.1042(3) 0.15098(17) 0.0598(11) Uani 1 1 d . . .
O7 O 0.2906(2) 1.1818(3) 0.24891(16) 0.0483(10) Uani 1 1 d . . .
O8 O 0.2773(2) 1.1650(3) 0.32891(16) 0.0523(10) Uani 1 1 d . . .
O9 O 0.3884(3) 0.9677(3) 0.4469(2) 0.0737(14) Uani 1 1 d . . .
O10 O 0.3095(2) 0.8484(3) 0.44036(19) 0.0644(12) Uani 1 1 d . . .
O11 O 0.3371(2) 0.6895(3) 0.36325(16) 0.0540(11) Uani 1 1 d . . .
O12 O 0.3163(3) 0.6082(4) 0.4302(2) 0.0802(15) Uani 1 1 d . . .
O1W O 0.1866(3) 0.3007(3) 0.1349(2) 0.0793(15) Uani 1 1 d . . .
H1A H 0.1648 0.3065 0.1013 0.095 Uiso 1 1 d R . .
H1B H 0.1725 0.2476 0.1452 0.095 Uiso 1 1 d R . .
O2W O 0.2832(3) 0.1101(4) 0.43019(18) 0.0728(13) Uani 1 1 d . . .
H2A H 0.2868 0.1323 0.4009 0.087 Uiso 1 1 d R . .
H2B H 0.3184 0.0712 0.4435 0.087 Uiso 1 1 d R . .
O3W O 0.3634(3) 0.4821(4) 0.5159(2) 0.0978(18) Uani 1 1 d . . .
H3A H 0.3705 0.5337 0.5002 0.117 Uiso 1 1 d R . .
H3B H 0.3815 0.4343 0.5038 0.117 Uiso 1 1 d R . .
O4W O 0.2655(4) 0.7144(6) 0.5061(3) 0.125(2) Uani 1 1 d . . .
H4A H 0.2867 0.7614 0.4962 0.150 Uiso 1 1 d R . .
H4B H 0.2570 0.6703 0.4820 0.150 Uiso 1 1 d R . .
O5W O 0.1843(3) 0.9506(4) 0.4260(2) 0.0876(16) Uani 1 1 d . . .
H5A H 0.2027 1.0065 0.4362 0.105 Uiso 1 1 d R . .
H5B H 0.2185 0.9122 0.4260 0.105 Uiso 1 1 d R . .
O6W O 0.2699(4) 0.1275(5) 0.0537(2) 0.108(2) Uani 1 1 d . . .
H6A H 0.2922 0.0981 0.0353 0.130 Uiso 1 1 d R . .
H6B H 0.2635 0.0869 0.0762 0.130 Uiso 1 1 d R . .
O7W O 0.1955(4) 0.7520(7) 0.5805(3) 0.154(3) Uani 1 1 d . . .
H7A H 0.1648 0.7093 0.5824 0.185 Uiso 1 1 d R . .
H7B H 0.1723 0.8014 0.5640 0.185 Uiso 1 1 d R . .
O8W O 0.2240(5) 0.2008(5) 0.5015(4) 0.154(3) Uani 1 1 d . . .
H8A H 0.2343 0.1839 0.4737 0.185 Uiso 1 1 d R . .
H8B H 0.2597 0.1899 0.5297 0.185 Uiso 1 1 d R . .
O9W O 0.1258(5) 0.3885(8) 0.0346(3) 0.184(4) Uani 1 1 d . . .
H9A H 0.0852 0.4069 0.0367 0.221 Uiso 1 1 d R . .
H9B H 0.1183 0.3722 0.0020 0.221 Uiso 1 1 d R . .
O10W O 0.1215(5) 0.9120(6) 0.5028(3) 0.156(3) Uani 1 1 d . . .
H10A H 0.1449 0.8780 0.4869 0.187 Uiso 1 1 d R . .
H10B H 0.1034 0.9606 0.4827 0.187 Uiso 1 1 d R . .
O11W O 0.0996(9) 0.0891(11) 0.0426(4) 0.143(6) Uani 0.50 1 d P . .
O12W O 0.0026(8) 0.7964(13) 0.4723(6) 0.137(5) Uani 0.50 1 d P . .
O13W O 0.0649(11) 0.8845(12) 0.0404(10) 0.193(9) Uani 0.50 1 d P . .

loop_
_atom_site_aniso_label
_atom_site_aniso_U_11
_atom_site_aniso_U_22
_atom_site_aniso_U_33
_atom_site_aniso_U_23
_atom_site_aniso_U_13
_atom_site_aniso_U_12
C1 0.048(3) 0.050(4) 0.043(4) 0.001(3) 0.006(3) 0.008(3)
C2 0.055(4) 0.064(4) 0.052(4) 0.006(3) -0.002(3) 0.005(3)
C3 0.038(3) 0.049(4) 0.083(5) 0.004(4) -0.001(3) 0.000(3)
C4 0.030(3) 0.030(3) 0.091(5) 0.007(3) 0.016(3) 0.004(2)
C5 0.030(3) 0.045(4) 0.116(7) 0.019(4) 0.028(4) 0.006(3)
C6 0.041(3) 0.047(4) 0.117(7) 0.011(4) 0.051(4) 0.006(3)
C7 0.050(3) 0.028(3) 0.082(5) 0.004(3) 0.045(3) 0.001(2)
C8 0.078(5) 0.042(4) 0.086(5) 0.001(3) 0.063(4) 0.004(3)
C9 0.074(4) 0.047(4) 0.048(4) -0.004(3) 0.035(3) -0.002(3)
C10 0.048(3) 0.033(3) 0.050(4) -0.003(3) 0.022(3) -0.004(2)
C11 0.028(3) 0.023(3) 0.062(4) 0.002(3) 0.018(3) -0.001(2)
C12 0.033(3) 0.020(3) 0.060(4) -0.002(2) 0.021(3) 0.000(2)
C13 0.058(4) 0.059(4) 0.049(4) 0.009(3) 0.021(3) 0.013(3)
C14 0.113(6) 0.071(5) 0.039(4) 0.008(3) 0.043(4) 0.017(4)
C15 0.111(6) 0.060(4) 0.076(5) 0.015(4) 0.075(5) 0.019(4)
C16 0.069(4) 0.041(3) 0.073(5) 0.009(3) 0.055(4) 0.010(3)
C17 0.069(5) 0.050(4) 0.124(7) 0.012(4) 0.079(5) 0.008(3)
C18 0.041(4) 0.044(4) 0.131(7) 0.010(4) 0.048(4) 0.002(3)
C19 0.032(3) 0.025(3) 0.085(5) 0.000(3) 0.026(3) -0.001(2)
C20 0.029(3) 0.034(3) 0.096(6) -0.009(3) 0.002(3) 0.001(2)
C21 0.044(3) 0.041(4) 0.060(4) -0.014(3) -0.002(3) 0.007(3)
C22 0.034(3) 0.052(4) 0.035(3) -0.008(3) 0.006(2) 0.002(2)
C23 0.044(3) 0.029(3) 0.056(4) 0.008(3) 0.035(3) 0.003(2)
C24 0.029(3) 0.022(3) 0.063(4) -0.003(2) 0.020(3) -0.002(2)
C25 0.037(3) 0.038(3) 0.046(4) -0.001(3) 0.006(3) -0.002(2)
C26 0.054(4) 0.043(4) 0.050(4) 0.002(3) -0.003(3) 0.001(3)
C27 0.035(3) 0.036(3) 0.072(5) -0.003(3) -0.003(3) 0.000(2)
C28 0.027(3) 0.026(3) 0.076(5) -0.004(3) 0.013(3) -0.005(2)
C29 0.027(3) 0.043(4) 0.098(6) -0.005(4) 0.025(3) -0.003(2)
C30 0.037(3) 0.048(4) 0.089(5) -0.009(4) 0.038(3) -0.004(3)
C31 0.046(3) 0.031(3) 0.069(4) 0.000(3) 0.036(3) -0.003(2)
C32 0.062(4) 0.053(4) 0.067(5) -0.003(3) 0.044(4) -0.004(3)
C33 0.070(4) 0.056(4) 0.046(4) 0.001(3) 0.027(3) 0.002(3)
C34 0.040(3) 0.048(4) 0.045(4) 0.001(3) 0.013(3) 0.002(3)
C35 0.030(3) 0.023(3) 0.052(4) 0.002(2) 0.016(2) -0.003(2)
C36 0.029(3) 0.025(3) 0.054(4) 0.001(2) 0.019(2) -0.002(2)
C37 0.055(3) 0.041(3) 0.038(3) -0.008(3) 0.016(3) -0.005(3)
C38 0.073(4) 0.054(4) 0.042(4) -0.008(3) 0.028(3) -0.003(3)
C39 0.072(4) 0.044(4) 0.056(4) -0.003(3) 0.045(3) 0.000(3)
C40 0.051(3) 0.029(3) 0.053(4) -0.004(3) 0.034(3) -0.003(2)
C41 0.047(3) 0.040(3) 0.090(5) 0.001(3) 0.049(4) 0.001(3)
C42 0.035(3) 0.044(4) 0.073(5) 0.001(3) 0.029(3) 0.004(3)
C43 0.037(3) 0.031(3) 0.056(4) 0.000(3) 0.019(3) 0.004(2)
C44 0.036(3) 0.053(4) 0.057(4) 0.007(3) 0.005(3) 0.005(3)
C45 0.055(4) 0.066(4) 0.046(4) 0.006(3) 0.015(3) 0.010(3)
C46 0.042(3) 0.067(4) 0.036(3) 0.001(3) 0.019(3) 0.005(3)
C47 0.040(3) 0.019(3) 0.051(3) -0.001(2) 0.026(3) -0.001(2)
C48 0.030(3) 0.025(3) 0.042(3) 0.000(2) 0.017(2) 0.002(2)
C49 0.029(3) 0.047(3) 0.046(3) -0.003(3) 0.015(2) 0.000(2)
C50 0.025(2) 0.035(3) 0.051(4) 0.008(3) 0.020(2) 0.002(2)
C51 0.038(3) 0.051(4) 0.050(4) 0.004(3) 0.017(3) 0.000(3)
C52 0.023(2) 0.040(3) 0.043(3) 0.000(3) 0.016(2) 0.001(2)
C53 0.023(2) 0.037(3) 0.053(4) 0.002(3) 0.017(2) 0.001(2)
C54 0.037(3) 0.037(3) 0.040(3) -0.003(3) 0.012(2) -0.004(2)
C55 0.038(3) 0.036(3) 0.042(3) 0.003(3) 0.010(2) -0.008(2)
C56 0.041(3) 0.086(5) 0.046(4) -0.003(4) 0.010(3) -0.009(3)
C57 0.049(3) 0.068(4) 0.041(4) -0.007(3) 0.014(3) -0.016(3)
C58 0.046(3) 0.048(3) 0.031(3) -0.001(3) 0.016(2) -0.006(3)
C59 0.051(4) 0.058(4) 0.037(3) -0.009(3) 0.015(3) -0.004(3)
C60 0.043(3) 0.056(4) 0.028(3) -0.001(3) 0.012(2) -0.003(3)
C61 0.046(3) 0.043(4) 0.045(4) -0.004(3) 0.006(3) -0.001(3)
C62 0.044(3) 0.062(4) 0.043(4) 0.001(3) 0.013(3) 0.002(3)
Cu1 0.0242(3) 0.0353(4) 0.0351(4) -0.0012(3) 0.0116(3) 0.0014(2)
Cu2 0.0254(3) 0.0373(4) 0.0304(4) 0.0008(3) 0.0124(3) 0.0022(2)
Cu3 0.0246(3) 0.0353(4) 0.0354(4) 0.0005(3) 0.0131(3) 0.0004(2)
Cu4 0.0283(3) 0.0319(4) 0.0349(4) -0.0021(3) 0.0153(3) 0.0005(2)
N1 0.028(2) 0.038(3) 0.042(3) -0.003(2) 0.008(2) 0.0032(18)
N2 0.031(2) 0.027(2) 0.045(3) -0.003(2) 0.015(2) -0.0016(17)
N3 0.035(2) 0.040(3) 0.039(3) 0.004(2) 0.017(2) 0.0034(19)
N4 0.028(2) 0.032(2) 0.039(3) -0.0025(19) 0.0137(19) -0.0001(17)
N5 0.031(2) 0.033(2) 0.042(3) -0.001(2) 0.012(2) 0.0006(18)
N6 0.031(2) 0.034(2) 0.045(3) 0.001(2) 0.015(2) 0.0013(18)
N7 0.035(2) 0.026(2) 0.038(3) -0.0049(19) 0.0166(19) -0.0031(17)
N8 0.032(2) 0.035(2) 0.033(3) 0.0002(19) 0.0165(19) 0.0030(18)
N9 0.029(2) 0.031(2) 0.048(3) 0.005(2) 0.013(2) 0.0002(18)
N10 0.047(3) 0.091(5) 0.055(4) 0.006(3) 0.014(3) 0.013(3)
O1 0.0258(16) 0.0329(19) 0.0270(18) -0.0038(15) 0.0084(14) 0.0003(14)
O2 0.0350(19) 0.058(2) 0.036(2) 0.0091(18) 0.0172(16) 0.0148(17)
O3 0.0287(17) 0.0334(19) 0.0320(19) -0.0041(15) 0.0108(14) -0.0019(14)
O4 0.0304(17) 0.037(2) 0.0342(19) 0.0003(16) 0.0154(15) 0.0032(15)
O5 0.081(3) 0.102(4) 0.072(3) 0.029(3) 0.052(3) 0.027(3)
O6 0.051(3) 0.073(3) 0.052(3) 0.016(2) 0.013(2) 0.010(2)
O7 0.061(2) 0.035(2) 0.057(3) -0.0003(19) 0.030(2) -0.0144(18)
O8 0.075(3) 0.043(2) 0.047(3) -0.006(2) 0.032(2) -0.011(2)
O9 0.078(3) 0.051(3) 0.083(4) 0.002(3) 0.014(3) -0.005(2)
O10 0.052(3) 0.067(3) 0.078(3) -0.006(2) 0.026(2) 0.002(2)
O11 0.051(2) 0.067(3) 0.037(3) -0.011(2) 0.0039(19) -0.002(2)
O12 0.064(3) 0.080(4) 0.083(4) 0.022(3) 0.005(3) -0.023(3)
O1W 0.092(4) 0.057(3) 0.072(3) -0.006(3) 0.003(3) -0.004(3)
O2W 0.087(3) 0.080(3) 0.054(3) 0.003(3) 0.027(3) 0.005(3)
O3W 0.115(5) 0.093(4) 0.106(5) 0.025(3) 0.064(4) 0.025(4)
O4W 0.132(6) 0.158(6) 0.101(5) 0.021(5) 0.060(4) -0.004(5)
O5W 0.060(3) 0.087(4) 0.112(5) -0.008(3) 0.022(3) 0.005(3)
O6W 0.143(6) 0.115(5) 0.083(4) 0.026(4) 0.061(4) 0.029(4)
O7W 0.153(7) 0.203(9) 0.138(6) -0.054(6) 0.090(6) -0.059(6)
O8W 0.173(8) 0.135(6) 0.191(8) -0.064(6) 0.112(7) -0.040(6)
O9W 0.136(7) 0.304(13) 0.107(6) 0.043(7) 0.031(5) 0.016(8)
O10W 0.168(8) 0.172(8) 0.147(7) 0.034(6) 0.077(6) 0.022(6)
O11W 0.195(15) 0.159(13) 0.031(6) -0.006(7) -0.024(7) -0.063(11)
O12W 0.115(11) 0.205(16) 0.104(10) -0.019(10) 0.052(9) -0.018(11)
O13W 0.190(18) 0.110(12) 0.32(3) 0.031(15) 0.142(18) 0.042(12)

loop_
_atom_type_symbol
_atom_type_description
_atom_type_scat_dispersion_real
_atom_type_scat_dispersion_imag
_atom_type_scat_source
C C 0.0033 0.0016 'International Tables Vol C Tables 4.2.6.8 and 6.1.1.4'
H H 0.0000 0.0000 'International Tables Vol C Tables 4.2.6.8 and 6.1.1.4'
N N 0.0061 0.0033 'International Tables Vol C Tables 4.2.6.8 and 6.1.1.4'
O O 0.0106 0.0060 'International Tables Vol C Tables 4.2.6.8 and 6.1.1.4'
Cu Cu 0.3201 1.2651 'International Tables Vol C Tables 4.2.6.8 and 6.1.1.4'

loop_
_geom_angle_atom_site_label_1
_geom_angle_atom_site_label_2
_geom_angle_atom_site_label_3
_geom_angle
_geom_angle_site_symmetry_1
_geom_angle_site_symmetry_3
_geom_angle_publ_flag
N1 C1 C2 124.5(6) . . ?
N1 C1 H1 117.7 . . ?
C2 C1 H1 117.7 . . ?
C3 C2 C1 118.3(7) . . ?
C3 C2 H2 120.8 . . ?
C1 C2 H2 120.8 . . ?
C2 C3 C4 120.2(6) . . ?
C2 C3 H3 119.9 . . ?
C4 C3 H3 119.9 . . ?
C11 C4 C3 117.0(6) . . ?
C11 C4 C5 118.1(6) . . ?
C3 C4 C5 124.9(6) . . ?
C6 C5 C4 122.1(6) . . ?
C6 C5 H5 118.9 . . ?
C4 C5 H5 118.9 . . ?
C5 C6 C7 120.8(6) . . ?
C5 C6 H6 119.6 . . ?
C7 C6 H6 119.6 . . ?
C12 C7 C8 116.4(5) . . ?
C12 C7 C6 118.7(6) . . ?
C8 C7 C6 124.8(6) . . ?
C9 C8 C7 119.9(5) . . ?
C9 C8 H8 120.0 . . ?
C7 C8 H8 120.0 . . ?
C8 C9 C10 119.6(6) . . ?
C8 C9 H9 120.2 . . ?
C10 C9 H9 120.2 . . ?
N2 C10 C9 122.8(6) . . ?
N2 C10 H10 118.6 . . ?
C9 C10 H10 118.6 . . ?
N1 C11 C4 122.7(6) . . ?
N1 C11 C12 117.0(4) . . ?
C4 C11 C12 120.3(5) . . ?
N2 C12 C7 124.0(6) . . ?
N2 C12 C11 116.1(5) . . ?
C7 C12 C11 119.9(5) . . ?
N3 C13 C14 122.6(6) . . ?
N3 C13 H13 118.7 . . ?
C14 C13 H13 118.7 . . ?
C15 C14 C13 119.0(7) . . ?
C15 C14 H14 120.5 . . ?
C13 C14 H14 120.5 . . ?
C14 C15 C16 121.1(6) . . ?
C14 C15 H15 119.4 . . ?
C16 C15 H15 119.4 . . ?
C15 C16 C17 126.9(6) . . ?
C15 C16 C23 115.9(6) . . ?
C17 C16 C23 117.1(7) . . ?
C18 C17 C16 122.2(6) . . ?
C18 C17 H17 118.9 . . ?
C16 C17 H17 118.9 . . ?
C17 C18 C19 122.2(6) . . ?
C17 C18 H18 118.9 . . ?
C19 C18 H18 118.9 . . ?
C20 C19 C24 117.6(5) . . ?
C20 C19 C18 124.8(6) . . ?
C24 C19 C18 117.5(6) . . ?
C21 C20 C19 119.6(5) . . ?
C21 C20 H20 120.2 . . ?
C19 C20 H20 120.2 . . ?
C20 C21 C22 118.8(6) . . ?
C20 C21 H21 120.6 . . ?
C22 C21 H21 120.6 . . ?
N4 C22 C21 123.7(6) . . ?
N4 C22 H22 118.2 . . ?
C21 C22 H22 118.2 . . ?
N3 C23 C24 117.2(4) . . ?
N3 C23 C16 122.5(6) . . ?
C24 C23 C16 120.3(5) . . ?
N4 C24 C23 116.8(4) . . ?
N4 C24 C19 122.6(5) . . ?
C23 C24 C19 120.6(5) . . ?
N5 C25 C26 124.9(6) . . ?
N5 C25 H25 117.5 . . ?
C26 C25 H25 117.5 . . ?
C27 C26 C25 118.6(6) . . ?
C27 C26 H26 120.7 . . ?
C25 C26 H26 120.7 . . ?
C26 C27 C28 119.6(5) . . ?
C26 C27 H27 120.2 . . ?
C28 C27 H27 120.2 . . ?
C27 C28 C35 116.9(5) . . ?
C27 C28 C29 124.8(5) . . ?
C35 C28 C29 118.3(6) . . ?
C30 C29 C28 121.5(5) . . ?
C30 C29 H29 119.3 . . ?
C28 C29 H29 119.3 . . ?
C29 C30 C31 121.8(6) . . ?
C29 C30 H30 119.1 . . ?
C31 C30 H30 119.1 . . ?
C36 C31 C32 117.3(5) . . ?
C36 C31 C30 117.7(6) . . ?
C32 C31 C30 125.0(5) . . ?
C33 C32 C31 119.9(5) . . ?
C33 C32 H32 120.1 . . ?
C31 C32 H32 120.1 . . ?
C32 C33 C34 120.0(6) . . ?
C32 C33 H33 120.0 . . ?
C34 C33 H33 120.0 . . ?
N6 C34 C33 121.6(5) . . ?
N6 C34 H34 119.2 . . ?
C33 C34 H34 119.2 . . ?
N5 C35 C28 122.8(5) . . ?
N5 C35 C36 117.3(4) . . ?
C28 C35 C36 119.8(5) . . ?
N6 C36 C31 122.5(5) . . ?
N6 C36 C35 116.6(4) . . ?
C31 C36 C35 120.9(5) . . ?
N7 C37 C38 122.4(6) . . ?
N7 C37 H37 118.8 . . ?
C38 C37 H37 118.8 . . ?
C39 C38 C37 119.0(6) . . ?
C39 C38 H38 120.5 . . ?
C37 C38 H38 120.5 . . ?
C38 C39 C40 121.0(5) . . ?
C38 C39 H39 119.5 . . ?
C40 C39 H39 119.5 . . ?
C39 C40 C47 116.2(5) . . ?
C39 C40 C41 125.4(5) . . ?
C47 C40 C41 118.3(5) . . ?
C42 C41 C40 121.8(5) . . ?
C42 C41 H41 119.1 . . ?
C40 C41 H41 119.1 . . ?
C41 C42 C43 121.2(5) . . ?
C41 C42 H42 119.4 . . ?
C43 C42 H42 119.4 . . ?
C44 C43 C48 117.1(5) . . ?
C44 C43 C42 124.8(5) . . ?
C48 C43 C42 118.1(5) . . ?
C43 C44 C45 119.9(5) . . ?
C43 C44 H44 120.0 . . ?
C45 C44 H44 120.0 . . ?
C46 C45 C44 118.5(6) . . ?
C46 C45 H45 120.8 . . ?
C44 C45 H45 120.8 . . ?
N8 C46 C45 124.0(5) . . ?
N8 C46 H46 118.0 . . ?
C45 C46 H46 118.0 . . ?
N7 C47 C40 123.2(5) . . ?
N7 C47 C48 116.6(4) . . ?
C40 C47 C48 120.2(5) . . ?
N8 C48 C43 123.3(5) . . ?
N8 C48 C47 116.5(4) . . ?
C43 C48 C47 120.3(5) . . ?
N9 C49 C50 123.5(5) . . ?
N9 C49 H49 118.2 . . ?
C50 C49 H49 118.2 . . ?
C52 C50 C49 118.1(5) . . ?
C52 C50 C51 125.9(5) . . ?
C49 C50 C51 116.0(5) . . ?
O5 C51 O6 126.9(6) . . ?
O5 C51 C50 116.4(5) . . ?
O6 C51 C50 116.7(5) . . ?
C54 C52 C50 118.2(5) . . ?
C54 C52 C53 118.8(5) . . ?
C50 C52 C53 122.9(5) . . ?
O7 C53 O8 125.6(5) . . ?
O7 C53 C52 117.1(5) . . ?
O8 C53 C52 117.3(5) . . ?
C55 C54 C52 120.0(5) . . ?
C55 C54 H54 120.0 . . ?
C52 C54 H54 120.0 . . ?
N9 C55 C54 123.2(5) . . ?
N9 C55 H55 118.4 . . ?
C54 C55 H55 118.4 . . ?
N10 C56 C57 123.5(6) . . ?
N10 C56 H56 118.2 . . ?
C57 C56 H56 118.2 . . ?
C56 C57 C58 119.4(6) . . ?
C56 C57 H57 120.3 . . ?
C58 C57 H57 120.3 . . ?
C60 C58 C57 117.8(6) . . ?
C60 C58 C59 122.4(5) . . ?
C57 C58 C59 119.7(5) . . ?
O9 C59 O10 125.8(6) . . ?
O9 C59 C58 117.7(5) . . ?
O10 C59 C58 116.5(6) . . ?
C62 C60 C58 118.6(5) . . ?
C62 C60 C61 116.0(5) . . ?
C58 C60 C61 125.1(5) . . ?
O11 C61 O12 127.2(6) . . ?
O11 C61 C60 115.3(5) . . ?
O12 C61 C60 117.4(6) . . ?
N10 C62 C60 123.6(6) . . ?
N10 C62 H62 118.2 . . ?
C60 C62 H62 118.2 . . ?
O2 Cu1 O1 80.68(14) . . ?
O2 Cu1 N2 166.68(16) . . ?
O1 Cu1 N2 97.10(15) . . ?
O2 Cu1 N1 94.66(16) . . ?
O1 Cu1 N1 152.54(16) . . ?
N2 Cu1 N1 81.22(17) . . ?
O2 Cu1 N9 102.03(16) . . ?
O1 Cu1 N9 105.64(14) . . ?
N2 Cu1 N9 91.22(16) . . ?
N1 Cu1 N9 101.81(16) . . ?
O2 Cu1 Cu2 40.10(10) . . ?
O1 Cu1 Cu2 41.16(9) . . ?
N2 Cu1 Cu2 138.04(12) . . ?
N1 Cu1 Cu2 132.02(12) . . ?
N9 Cu1 Cu2 102.90(10) . . ?
O2 Cu2 O1 81.39(14) . . ?
O2 Cu2 N3 96.18(16) . . ?
O1 Cu2 N3 176.93(15) . . ?
O2 Cu2 N4 159.11(16) . . ?
O1 Cu2 N4 99.78(15) . . ?
N3 Cu2 N4 81.81(17) . . ?
O2 Cu2 O3 105.19(14) . . ?
O1 Cu2 O3 85.64(12) . . ?
N3 Cu2 O3 96.84(15) . . ?
N4 Cu2 O3 95.68(14) . . ?
O2 Cu2 Cu1 40.32(10) . . ?
O1 Cu2 Cu1 41.66(9) . . ?
N3 Cu2 Cu1 135.64(12) . . ?
N4 Cu2 Cu1 134.29(12) . . ?
O3 Cu2 Cu1 102.45(8) . . ?
O4 Cu3 O3 83.63(13) . . ?
O4 Cu3 N6 95.07(15) . . ?
O3 Cu3 N6 175.56(15) . . ?
O4 Cu3 N5 160.76(15) . . ?
O3 Cu3 N5 97.87(16) . . ?
N6 Cu3 N5 81.95(17) . . ?
O4 Cu3 O1 103.77(13) . . ?
O3 Cu3 O1 84.31(12) . . ?
N6 Cu3 O1 100.13(14) . . ?
N5 Cu3 O1 95.46(14) . . ?
O4 Cu3 Cu4 41.54(9) . . ?
O3 Cu3 Cu4 42.89(9) . . ?
N6 Cu3 Cu4 135.00(12) . . ?
N5 Cu3 Cu4 133.72(12) . . ?
O1 Cu3 Cu4 101.74(8) . . ?
O4 Cu4 O3 82.84(13) . . ?
O4 Cu4 N7 169.57(15) . . ?
O3 Cu4 N7 97.76(15) . . ?
O4 Cu4 N8 93.25(15) . . ?
O3 Cu4 N8 151.88(15) . . ?
N7 Cu4 N8 81.29(16) . . ?
O4 Cu4 O7 98.92(14) . 1_545 ?
O3 Cu4 O7 99.15(15) . 1_545 ?
N7 Cu4 O7 91.29(15) . 1_545 ?
N8 Cu4 O7 108.97(16) . 1_545 ?
O4 Cu4 Cu3 41.45(9) . . ?
O3 Cu4 Cu3 42.18(9) . . ?
N7 Cu4 Cu3 139.93(12) . . ?
N8 Cu4 Cu3 132.04(11) . . ?
O7 Cu4 Cu3 95.74(11) 1_545 . ?
C1 N1 C11 117.2(5) . . ?
C1 N1 Cu1 130.1(4) . . ?
C11 N1 Cu1 112.3(4) . . ?
C10 N2 C12 117.1(5) . . ?
C10 N2 Cu1 129.8(4) . . ?
C12 N2 Cu1 113.1(4) . . ?
C13 N3 C23 118.7(5) . . ?
C13 N3 Cu2 128.7(4) . . ?
C23 N3 Cu2 112.5(4) . . ?
C22 N4 C24 117.7(4) . . ?
C22 N4 Cu2 131.1(3) . . ?
C24 N4 Cu2 111.0(3) . . ?
C25 N5 C35 117.2(4) . . ?
C25 N5 Cu3 131.7(4) . . ?
C35 N5 Cu3 110.9(3) . . ?
C34 N6 C36 118.7(5) . . ?
C34 N6 Cu3 128.3(4) . . ?
C36 N6 Cu3 113.0(4) . . ?
C37 N7 C47 118.1(4) . . ?
C37 N7 Cu4 129.4(4) . . ?
C47 N7 Cu4 112.5(3) . . ?
C46 N8 C48 117.2(4) . . ?
C46 N8 Cu4 129.8(3) . . ?
C48 N8 Cu4 112.5(3) . . ?
C55 N9 C49 117.0(5) . . ?
C55 N9 Cu1 120.8(3) . . ?
C49 N9 Cu1 122.0(4) . . ?
C56 N10 C62 117.0(6) . . ?
Cu2 O1 Cu1 97.18(14) . . ?
Cu2 O1 Cu3 94.45(13) . . ?
Cu1 O1 Cu3 113.06(14) . . ?
Cu2 O1 H1C 116.3 . . ?
Cu1 O1 H1C 112.8 . . ?
Cu3 O1 H1C 119.6 . . ?
Cu2 O2 Cu1 99.58(16) . . ?
Cu2 O2 H2C 111.5 . . ?
Cu1 O2 H2C 121.2 . . ?
Cu3 O3 Cu4 94.93(14) . . ?
Cu3 O3 Cu2 95.59(13) . . ?
Cu4 O3 Cu2 113.62(14) . . ?
Cu3 O3 H3C 112.4 . . ?
Cu4 O3 H3C 110.3 . . ?
Cu2 O3 H3C 124.8 . . ?
Cu3 O4 Cu4 97.01(15) . . ?
Cu3 O4 H4C 107.1 . . ?
Cu4 O4 H4C 98.0 . . ?
C53 O7 Cu4 122.2(4) . 1_565 ?
H1A O1W H1B 107.7 . . ?
H2A O2W H2B 107.7 . . ?
H3A O3W H3B 107.7 . . ?
H4A O4W H4B 107.7 . . ?
H5A O5W H5B 107.7 . . ?
H6A O6W H6B 107.7 . . ?
H7A O7W H7B 107.7 . . ?
H8A O8W H8B 110.2 . . ?
H9A O9W H9B 106.5 . . ?
H10A O10W H10B 107.7 . . ?

loop_
_geom_bond_atom_site_label_1
_geom_bond_atom_site_label_2
_geom_bond_distance
_geom_bond_site_symmetry_2
_geom_bond_publ_flag
C1 N1 1.318(7) . ?
C1 C2 1.391(8) . ?
C1 H1 0.9300 . ?
C2 C3 1.346(10) . ?
C2 H2 0.9300 . ?
C3 C4 1.412(10) . ?
C3 H3 0.9300 . ?
C4 C11 1.403(7) . ?
C4 C5 1.430(10) . ?
C5 C6 1.337(10) . ?
C5 H5 0.9300 . ?
C6 C7 1.445(9) . ?
C6 H6 0.9300 . ?
C7 C12 1.395(7) . ?
C7 C8 1.409(9) . ?
C8 C9 1.347(9) . ?
C8 H8 0.9300 . ?
C9 C10 1.397(8) . ?
C9 H9 0.9300 . ?
C10 N2 1.330(7) . ?
C10 H10 0.9300 . ?
C11 N1 1.355(7) . ?
C11 C12 1.432(8) . ?
C12 N2 1.354(6) . ?
C13 N3 1.315(7) . ?
C13 C14 1.395(9) . ?
C13 H13 0.9300 . ?
C14 C15 1.351(10) . ?
C14 H14 0.9300 . ?
C15 C16 1.393(10) . ?
C15 H15 0.9300 . ?
C16 C17 1.430(10) . ?
C16 C23 1.423(7) . ?
C17 C18 1.332(10) . ?
C17 H17 0.9300 . ?
C18 C19 1.428(9) . ?
C18 H18 0.9300 . ?
C19 C20 1.389(9) . ?
C19 C24 1.410(7) . ?
C20 C21 1.373(9) . ?
C20 H20 0.9300 . ?
C21 C22 1.392(8) . ?
C21 H21 0.9300 . ?
C22 N4 1.317(6) . ?
C22 H22 0.9300 . ?
C23 N3 1.352(7) . ?
C23 C24 1.420(8) . ?
C24 N4 1.359(6) . ?
C25 N5 1.300(7) . ?
C25 C26 1.393(8) . ?
C25 H25 0.9300 . ?
C26 C27 1.367(9) . ?
C26 H26 0.9300 . ?
C27 C28 1.406(9) . ?
C27 H27 0.9300 . ?
C28 C35 1.413(7) . ?
C28 C29 1.420(9) . ?
C29 C30 1.337(9) . ?
C29 H29 0.9300 . ?
C30 C31 1.438(8) . ?
C30 H30 0.9300 . ?
C31 C36 1.394(7) . ?
C31 C32 1.394(9) . ?
C32 C33 1.362(9) . ?
C32 H32 0.9300 . ?
C33 C34 1.390(8) . ?
C33 H33 0.9300 . ?
C34 N6 1.327(7) . ?
C34 H34 0.9300 . ?
C35 N5 1.367(6) . ?
C35 C36 1.417(7) . ?
C36 N6 1.364(6) . ?
C37 N7 1.313(7) . ?
C37 C38 1.396(8) . ?
C37 H37 0.9300 . ?
C38 C39 1.359(9) . ?
C38 H38 0.9300 . ?
C39 C40 1.383(8) . ?
C39 H39 0.9300 . ?
C40 C47 1.401(7) . ?
C40 C41 1.425(8) . ?
C41 C42 1.344(9) . ?
C41 H41 0.9300 . ?
C42 C43 1.440(8) . ?
C42 H42 0.9300 . ?
C43 C44 1.382(8) . ?
C43 C48 1.400(7) . ?
C44 C45 1.375(9) . ?
C44 H44 0.9300 . ?
C45 C46 1.383(8) . ?
C45 H45 0.9300 . ?
C46 N8 1.310(7) . ?
C46 H46 0.9300 . ?
C47 N7 1.363(6) . ?
C47 C48 1.433(7) . ?
C48 N8 1.357(6) . ?
C49 N9 1.332(7) . ?
C49 C50 1.406(7) . ?
C49 H49 0.9300 . ?
C50 C52 1.383(8) . ?
C50 C51 1.505(8) . ?
C51 O5 1.238(7) . ?
C51 O6 1.246(7) . ?
C52 C54 1.372(7) . ?
C52 C53 1.534(7) . ?
C53 O7 1.221(6) . ?
C53 O8 1.264(6) . ?
C54 C55 1.376(7) . ?
C54 H54 0.9300 . ?
C55 N9 1.336(7) . ?
C55 H55 0.9300 . ?
C56 N10 1.325(9) . ?
C56 C57 1.385(9) . ?
C56 H56 0.9300 . ?
C57 C58 1.399(8) . ?
C57 H57 0.9300 . ?
C58 C60 1.388(8) . ?
C58 C59 1.513(8) . ?
C59 O9 1.237(7) . ?
C59 O10 1.248(7) . ?
C60 C62 1.390(8) . ?
C60 C61 1.516(8) . ?
C61 O11 1.233(7) . ?
C61 O12 1.253(7) . ?
C62 N10 1.354(8) . ?
C62 H62 0.9300 . ?
Cu1 O2 1.926(3) . ?
Cu1 O1 1.967(3) . ?
Cu1 N2 2.027(4) . ?
Cu1 N1 2.033(4) . ?
Cu1 N9 2.305(4) . ?
Cu1 Cu2 2.9356(8) . ?
Cu2 O2 1.918(3) . ?
Cu2 O1 1.947(3) . ?
Cu2 N3 2.004(4) . ?
Cu2 N4 2.045(4) . ?
Cu2 O3 2.254(3) . ?
Cu3 O4 1.934(3) . ?
Cu3 O3 1.955(3) . ?
Cu3 N6 2.000(4) . ?
Cu3 N5 2.047(4) . ?
Cu3 O1 2.296(3) . ?
Cu3 Cu4 2.9002(8) . ?
Cu4 O4 1.938(3) . ?
Cu4 O3 1.981(3) . ?
Cu4 N7 2.030(4) . ?
Cu4 N8 2.035(4) . ?
Cu4 O7 2.186(4) 1_545 ?
O1 H1C 0.8501 . ?
O2 H2C 0.8501 . ?
O3 H3C 0.8499 . ?
O4 H4C 0.8500 . ?
O7 Cu4 2.186(4) 1_565 ?
O1W H1A 0.8500 . ?
O1W H1B 0.8500 . ?
O2W H2A 0.8500 . ?
O2W H2B 0.8500 . ?
O3W H3A 0.8499 . ?
O3W H3B 0.8500 . ?
O4W H4A 0.8501 . ?
O4W H4B 0.8501 . ?
O5W H5A 0.8498 . ?
O5W H5B 0.8501 . ?
O6W H6A 0.8500 . ?
O6W H6B 0.8501 . ?
O7W H7A 0.8500 . ?
O7W H7B 0.8500 . ?
O8W H8A 0.8499 . ?
O8W H8B 0.8500 . ?
O9W H9A 0.8500 . ?
O9W H9B 0.8500 . ?
O10W H10A 0.8501 . ?
O10W H10B 0.8499 . ?
